data_4087530
loop_
_publ_author_name
'Song, Li-Cheng'
'Tan, Hao'
'Zhu, An-Guo'
'Hu, Yuan-Yuan'
'Chen, Hao'

_publ_section_title
;
 Palladium-Catalyzed Reactions of [Et3NH]+Salts of
 [(\m-RS)(\m-CO)Fe2(CO)6]&#x2212;Anions with Iodo-Aromatic Compounds To
 Give the Corresponding Butterfly \m-Acyl Fe/S Cluster Complexes
;
_journal_issue 9
_journal_name_full Organometallics
_journal_page_first 1730
_journal_paper_doi 10.1021/acs.organomet.5b00228
_journal_volume 34
_journal_year 2015
_chemical_formula_sum 'C20 H12 Fe2 O7 S'
_chemical_formula_weight 508.06
_space_group_IT_number 14
_space_group_name_Hall '-P 2ybc'
_space_group_name_H-M_alt 'P 1 21/c 1'
_symmetry_cell_setting monoclinic
_symmetry_space_group_name_H-M 'P 1 21/c 1'
_atom_sites_solution_hydrogens geom
_atom_sites_solution_primary direct
_atom_sites_solution_secondary difmap
_audit_creation_method SHELXL-97
_cell_angle_alpha 90.00
_cell_angle_beta 95.296(3)
_cell_angle_gamma 90.00
_cell_formula_units_Z 8
_cell_length_a 21.648(2)
_cell_length_b 10.9504(11)
_cell_length_c 18.1944(18)
_cell_measurement_reflns_used 9884
_cell_measurement_temperature 296(2)
_cell_measurement_theta_max 25.74
_cell_measurement_theta_min 2.17
_cell_volume 4294.6(7)
_computing_cell_refinement crystalclear
_computing_data_collection crystalclear
_computing_data_reduction crystalclear
_computing_molecular_graphics 'Bruker SHELXTL'
_computing_publication_material 'Bruker SHELXTL'
_computing_structure_refinement 'SHELXL-97 (Sheldrick, 1997)'
_computing_structure_solution 'SHELXS-97 (Sheldrick, 1990)'
_diffrn_ambient_temperature 296(2)
_diffrn_measured_fraction_theta_full 0.996
_diffrn_measured_fraction_theta_max 0.996
_diffrn_measurement_device_type 'rigaku saturn'
_diffrn_measurement_method '\w scans'
_diffrn_radiation_monochromator confocal
_diffrn_radiation_source 'rotating anode'
_diffrn_radiation_type MoK\a
_diffrn_radiation_wavelength 0.71073
_diffrn_reflns_av_R_equivalents 0.0799
_diffrn_reflns_av_sigmaI/netI 0.0622
_diffrn_reflns_limit_h_max 27
_diffrn_reflns_limit_h_min -28
_diffrn_reflns_limit_k_max 14
_diffrn_reflns_limit_k_min -14
_diffrn_reflns_limit_l_max 22
_diffrn_reflns_limit_l_min -23
_diffrn_reflns_number 73525
_diffrn_reflns_theta_full 27.59
_diffrn_reflns_theta_max 27.59
_diffrn_reflns_theta_min 1.89
_exptl_absorpt_coefficient_mu 1.486
_exptl_absorpt_correction_T_max 0.7554
_exptl_absorpt_correction_T_min 0.6811
_exptl_absorpt_process_details sadabs
_exptl_crystal_colour red
_exptl_crystal_density_diffrn 1.572
_exptl_crystal_density_method 'not measured'
_exptl_crystal_description block
_exptl_crystal_F_000 2048
_exptl_crystal_size_max 0.28
_exptl_crystal_size_mid 0.24
_exptl_crystal_size_min 0.20
_refine_diff_density_max 0.344
_refine_diff_density_min -0.393
_refine_diff_density_rms 0.102
_refine_ls_extinction_method none
_refine_ls_goodness_of_fit_ref 1.059
_refine_ls_hydrogen_treatment mixed
_refine_ls_matrix_type full
_refine_ls_number_parameters 543
_refine_ls_number_reflns 9919
_refine_ls_number_restraints 0
_refine_ls_restrained_S_all 1.059
_refine_ls_R_factor_all 0.1074
_refine_ls_R_factor_gt 0.0508
_refine_ls_shift/su_max 0.001
_refine_ls_shift/su_mean 0.000
_refine_ls_structure_factor_coef Fsqd
_refine_ls_weighting_details 'calc w=1/[\s^2^(Fo^2^)+(0.0433P)^2^+0.6866P] where P=(Fo^2^+2Fc^2^)/3'
_refine_ls_weighting_scheme calc
_refine_ls_wR_factor_gt 0.0874
_refine_ls_wR_factor_ref 0.1022
_reflns_number_gt 6169
_reflns_number_total 9919
_reflns_threshold_expression >2sigma(I)
_cod_data_source_file om5b00228_si_001.cif
_cod_data_source_block 10
_cod_depositor_comments
;
The following automatic conversions were performed:

data item '_symmetry_cell_setting' value 'Monoclinic' was changed to
'monoclinic' in accordance with the
/home/saulius/struct/COD-crude-data/automatic-downloads/DataCite-retrospective/ACS/depositions/lib/dictionaries/cif_core.dic
dictionary named 'cif_core.dic' version 2.4.2 last updated on
2011-04-26.

Automatic conversion script
Id: cif_fix_values 6909 2019-04-08 15:41:33Z antanas 
;
_cod_original_sg_symbol_H-M P2(1)/c
_cod_database_code 4087530

loop_
_symmetry_equiv_pos_as_xyz
'x, y, z'
'-x, y+1/2, -z+1/2'
'-x, -y, -z'
'x, -y-1/2, z-1/2'

loop_
_atom_site_label
_atom_site_type_symbol
_atom_site_fract_x
_atom_site_fract_y
_atom_site_fract_z
_atom_site_U_iso_or_equiv
_atom_site_adp_type
_atom_site_occupancy
_atom_site_symmetry_multiplicity
_atom_site_calc_flag
_atom_site_refinement_flags
Fe1 Fe 0.041011(19) 0.26853(4) 0.44748(2) 0.03832(12) Uani 1 1 d .
Fe2 Fe 0.046000(18) 0.18516(4) 0.31841(2) 0.03383(11) Uani 1 1 d .
Fe3 Fe 0.42998(2) 0.72932(5) 0.05628(2) 0.05094(14) Uani 1 1 d .
Fe4 Fe 0.465642(19) 0.82090(4) 0.18203(2) 0.04417(13) Uani 1 1 d .
S1 S 0.02489(3) 0.07124(7) 0.41625(4) 0.03832(18) Uani 1 1 d .
S2 S 0.45576(4) 0.61895(8) 0.15954(5) 0.0523(2) Uani 1 1 d .
O1 O -0.09406(12) 0.3170(2) 0.43513(14) 0.0780(8) Uani 1 1 d .
O2 O 0.06017(16) 0.2546(3) 0.60870(14) 0.0988(10) Uani 1 1 d .
O3 O 0.05883(13) 0.5257(2) 0.41461(16) 0.0857(9) Uani 1 1 d .
O4 O 0.06257(11) 0.4163(2) 0.24171(14) 0.0705(7) Uani 1 1 d .
O5 O 0.07384(12) 0.0056(2) 0.20494(13) 0.0726(7) Uani 1 1 d .
O6 O -0.08599(11) 0.1907(2) 0.27247(14) 0.0688(7) Uani 1 1 d .
O7 O 0.13213(8) 0.19860(17) 0.36522(10) 0.0366(5) Uani 1 1 d .
O8 O 0.54979(13) 0.6764(3) 0.00399(17) 0.1120(12) Uani 1 1 d .
O9 O 0.36374(16) 0.5566(3) -0.04805(17) 0.1130(11) Uani 1 1 d .
O10 O 0.42080(16) 0.9540(3) -0.03221(18) 0.1119(12) Uani 1 1 d .
O11 O 0.46801(13) 1.0763(3) 0.13834(16) 0.0835(8) Uani 1 1 d .
O12 O 0.46862(13) 0.8386(2) 0.34325(15) 0.0816(8) Uani 1 1 d .
O13 O 0.60048(12) 0.7837(3) 0.1752(2) 0.1049(11) Uani 1 1 d .
O14 O 0.35570(9) 0.78077(19) 0.10332(11) 0.0472(5) Uani 1 1 d .
C1 C -0.04310(16) 0.2929(3) 0.44184(17) 0.0503(8) Uani 1 1 d .
C2 C 0.05339(17) 0.2621(3) 0.54662(19) 0.0582(9) Uani 1 1 d .
C3 C 0.05166(15) 0.4252(3) 0.42864(18) 0.0527(8) Uani 1 1 d .
C4 C 0.05714(14) 0.3268(3) 0.27127(16) 0.0443(8) Uani 1 1 d .
C5 C 0.06432(14) 0.0743(3) 0.24859(17) 0.0443(7) Uani 1 1 d .
C6 C -0.03418(16) 0.1882(3) 0.28992(16) 0.0445(8) Uani 1 1 d .
C7 C 0.08937(13) -0.0284(3) 0.43562(15) 0.0372(7) Uani 1 1 d .
C8 C 0.13414(15) -0.0146(3) 0.49391(17) 0.0544(9) Uani 1 1 d .
H8 H 0.1320 0.0501 0.5267 0.065 Uiso 1 1 calc R
C9 C 0.18240(16) -0.0979(3) 0.50332(19) 0.0645(10) Uani 1 1 d .
H9 H 0.2127 -0.0873 0.5425 0.077 Uiso 1 1 calc R
C10 C 0.18696(15) -0.1947(3) 0.45729(19) 0.0544(9) Uani 1 1 d .
C11 C 0.14092(15) -0.2094(3) 0.40046(17) 0.0483(8) Uani 1 1 d .
H11 H 0.1425 -0.2758 0.3688 0.058 Uiso 1 1 calc R
C12 C 0.09272(13) -0.1276(3) 0.38977(15) 0.0423(7) Uani 1 1 d .
H12 H 0.0621 -0.1394 0.3511 0.051 Uiso 1 1 calc R
C13 C 0.23917(19) -0.2871(4) 0.4665(3) 0.0962(15) Uani 1 1 d .
H13A H 0.2670 -0.2740 0.4292 0.144 Uiso 1 1 calc R
H13B H 0.2223 -0.3680 0.4618 0.144 Uiso 1 1 calc R
H13C H 0.2613 -0.2777 0.5144 0.144 Uiso 1 1 calc R
C14 C 0.12697(13) 0.2473(2) 0.42648(15) 0.0354(7) Uani 1 1 d .
C15 C 0.18576(14) 0.2855(3) 0.46911(16) 0.0444(8) Uani 1 1 d .
C16 C 0.18733(17) 0.3680(3) 0.52603(19) 0.0658(10) Uani 1 1 d .
H16 H 0.1505 0.4012 0.5396 0.079 Uiso 1 1 calc R
C17 C 0.2432(2) 0.4020(4) 0.5633(2) 0.0923(14) Uani 1 1 d .
H17 H 0.2438 0.4583 0.6016 0.111 Uiso 1 1 calc R
C18 C 0.2970(2) 0.3536(5) 0.5442(3) 0.1026(16) Uani 1 1 d .
H18 H 0.3346 0.3780 0.5686 0.123 Uiso 1 1 calc R
C19 C 0.29601(19) 0.2692(5) 0.4891(3) 0.1092(18) Uani 1 1 d .
H19 H 0.3329 0.2346 0.4768 0.131 Uiso 1 1 calc R
C20 C 0.24079(16) 0.2349(4) 0.4515(2) 0.0769(12) Uani 1 1 d .
H20 H 0.2405 0.1772 0.4140 0.092 Uiso 1 1 calc R
C21 C 0.50319(19) 0.6983(4) 0.0247(2) 0.0725(11) Uani 1 1 d .
C22 C 0.38831(18) 0.6226(4) -0.0079(2) 0.0726(11) Uani 1 1 d .
C23 C 0.42418(17) 0.8668(4) 0.0018(2) 0.0712(11) Uani 1 1 d .
C24 C 0.46785(14) 0.9768(4) 0.15580(19) 0.0547(9) Uani 1 1 d .
C25 C 0.46772(15) 0.8331(3) 0.2809(2) 0.0552(9) Uani 1 1 d .
C26 C 0.54934(17) 0.7992(3) 0.1786(2) 0.0652(10) Uani 1 1 d .
C27 C 0.38697(15) 0.5555(3) 0.19074(19) 0.0545(9) Uani 1 1 d .
C28 C 0.3532(2) 0.4717(4) 0.1477(2) 0.0898(14) Uani 1 1 d .
H28 H 0.3666 0.4482 0.1027 0.108 Uiso 1 1 calc R
C29 C 0.3001(2) 0.4224(5) 0.1706(3) 0.1080(17) Uani 1 1 d .
H29 H 0.2774 0.3672 0.1400 0.130 Uiso 1 1 calc R
C30 C 0.2795(2) 0.4519(5) 0.2369(3) 0.0923(14) Uani 1 1 d .
C31 C 0.3144(2) 0.5315(4) 0.2808(3) 0.0882(13) Uani 1 1 d .
H31 H 0.3021 0.5513 0.3269 0.106 Uiso 1 1 calc R
C32 C 0.36761(18) 0.5834(3) 0.2584(2) 0.0696(10) Uani 1 1 d .
H32 H 0.3905 0.6377 0.2894 0.083 Uiso 1 1 calc R
C33 C 0.2199(2) 0.3986(5) 0.2612(3) 0.156(3) Uani 1 1 d .
H33A H 0.1914 0.3832 0.2187 0.233 Uiso 1 1 calc R
H33B H 0.2018 0.4554 0.2932 0.233 Uiso 1 1 calc R
H33C H 0.2289 0.3235 0.2872 0.233 Uiso 1 1 calc R
C34 C 0.37609(13) 0.8305(3) 0.16228(16) 0.0413(7) Uani 1 1 d .
C35 C 0.32879(13) 0.8865(3) 0.20600(16) 0.0409(7) Uani 1 1 d .
C36 C 0.26972(14) 0.8370(3) 0.20108(17) 0.0522(8) Uani 1 1 d .
H36 H 0.2603 0.7696 0.1711 0.063 Uiso 1 1 calc R
C37 C 0.22475(16) 0.8879(4) 0.2408(2) 0.0660(10) Uani 1 1 d .
H37 H 0.1853 0.8534 0.2383 0.079 Uiso 1 1 calc R
C38 C 0.23788(17) 0.9885(4) 0.2838(2) 0.0731(11) Uani 1 1 d .
H38 H 0.2074 1.0223 0.3103 0.088 Uiso 1 1 calc R
C39 C 0.29560(17) 1.0394(4) 0.2879(2) 0.0709(11) Uani 1 1 d .
H39 H 0.3041 1.1094 0.3160 0.085 Uiso 1 1 calc R
C40 C 0.34155(15) 0.9869(3) 0.25015(18) 0.0562(9) Uani 1 1 d .
H40 H 0.3813 1.0198 0.2547 0.067 Uiso 1 1 calc R

loop_
_atom_site_aniso_label
_atom_site_aniso_U_11
_atom_site_aniso_U_22
_atom_site_aniso_U_33
_atom_site_aniso_U_23
_atom_site_aniso_U_13
_atom_site_aniso_U_12
Fe1 0.0429(3) 0.0397(3) 0.0335(2) -0.00572(19) 0.00999(18) -0.0010(2)
Fe2 0.0406(2) 0.0320(2) 0.0286(2) -0.00037(17) 0.00126(17) 0.00126(18)
Fe3 0.0412(3) 0.0684(3) 0.0441(3) -0.0068(2) 0.0092(2) 0.0063(2)
Fe4 0.0340(2) 0.0496(3) 0.0486(3) -0.0019(2) 0.0022(2) 0.0029(2)
S1 0.0395(4) 0.0375(4) 0.0379(4) 0.0044(3) 0.0033(3) -0.0030(3)
S2 0.0457(5) 0.0508(5) 0.0605(5) -0.0019(4) 0.0062(4) 0.0072(4)
O1 0.0514(16) 0.097(2) 0.089(2) 0.0074(15) 0.0232(14) 0.0107(15)
O2 0.144(3) 0.120(3) 0.0325(15) -0.0071(15) 0.0101(15) -0.012(2)
O3 0.105(2) 0.0374(15) 0.116(2) -0.0080(15) 0.0143(17) -0.0056(15)
O4 0.0828(18) 0.0489(15) 0.0793(17) 0.0253(13) 0.0042(14) -0.0024(13)
O5 0.0904(19) 0.0721(18) 0.0556(15) -0.0238(14) 0.0076(13) 0.0174(15)
O6 0.0531(16) 0.0668(17) 0.0821(18) 0.0023(13) -0.0173(13) 0.0080(13)
O7 0.0368(11) 0.0417(11) 0.0316(11) -0.0008(9) 0.0057(8) -0.0016(9)
O8 0.0582(18) 0.179(3) 0.103(2) -0.020(2) 0.0317(17) 0.027(2)
O9 0.124(3) 0.124(3) 0.088(2) -0.047(2) -0.0104(19) -0.011(2)
O10 0.126(3) 0.120(3) 0.094(2) 0.045(2) 0.032(2) 0.024(2)
O11 0.086(2) 0.0606(18) 0.105(2) 0.0147(16) 0.0136(16) -0.0065(15)
O12 0.112(2) 0.0803(19) 0.0507(16) -0.0041(14) -0.0009(15) -0.0023(16)
O13 0.0358(16) 0.110(2) 0.169(3) -0.030(2) 0.0062(17) 0.0082(15)
O14 0.0366(11) 0.0660(15) 0.0391(12) -0.0062(11) 0.0041(9) 0.0062(10)
C1 0.051(2) 0.052(2) 0.051(2) -0.0010(16) 0.0181(16) -0.0013(17)
C2 0.071(2) 0.059(2) 0.046(2) -0.0081(17) 0.0152(18) -0.0047(18)
C3 0.053(2) 0.050(2) 0.056(2) -0.0173(18) 0.0116(16) 0.0017(17)
C4 0.0460(19) 0.044(2) 0.0427(18) 0.0003(15) 0.0015(14) 0.0016(16)
C5 0.0488(19) 0.0443(19) 0.0386(17) 0.0032(15) -0.0013(15) 0.0065(15)
C6 0.054(2) 0.0351(17) 0.0428(18) -0.0019(14) -0.0026(16) 0.0029(16)
C7 0.0405(17) 0.0355(16) 0.0348(16) 0.0085(13) -0.0006(13) -0.0051(14)
C8 0.069(2) 0.0446(19) 0.0464(19) 0.0047(16) -0.0110(17) -0.0042(18)
C9 0.063(2) 0.061(2) 0.064(2) 0.012(2) -0.0262(19) -0.009(2)
C10 0.0445(19) 0.053(2) 0.064(2) 0.0170(19) -0.0051(17) 0.0013(16)
C11 0.053(2) 0.0456(19) 0.0469(19) 0.0034(15) 0.0053(16) 0.0044(16)
C12 0.0417(18) 0.0446(18) 0.0386(17) 0.0059(15) -0.0065(14) 0.0001(15)
C13 0.069(3) 0.086(3) 0.127(4) 0.010(3) -0.024(3) 0.024(2)
C14 0.0411(17) 0.0306(16) 0.0346(16) -0.0001(13) 0.0037(13) -0.0040(13)
C15 0.0441(19) 0.0473(19) 0.0412(18) -0.0006(15) 0.0005(14) -0.0091(15)
C16 0.062(2) 0.064(2) 0.069(2) -0.022(2) -0.0095(19) -0.0098(19)
C17 0.098(4) 0.086(3) 0.087(3) -0.026(3) -0.027(3) -0.027(3)
C18 0.067(3) 0.132(5) 0.102(4) -0.006(3) -0.025(3) -0.037(3)
C19 0.044(2) 0.179(5) 0.104(4) -0.022(4) -0.002(2) -0.010(3)
C20 0.045(2) 0.119(3) 0.066(2) -0.024(2) -0.0019(18) 0.000(2)
C21 0.059(2) 0.094(3) 0.064(3) -0.010(2) 0.011(2) 0.009(2)
C22 0.068(3) 0.092(3) 0.058(2) -0.018(2) 0.009(2) 0.005(2)
C23 0.061(2) 0.099(3) 0.056(2) 0.002(2) 0.0188(19) 0.012(2)
C24 0.0423(19) 0.060(2) 0.062(2) 0.0027(19) 0.0101(16) -0.0014(18)
C25 0.054(2) 0.053(2) 0.058(2) -0.0019(18) -0.0023(17) 0.0011(17)
C26 0.048(2) 0.063(2) 0.084(3) -0.008(2) 0.001(2) 0.0013(18)
C27 0.053(2) 0.047(2) 0.064(2) 0.0074(17) 0.0082(18) 0.0005(17)
C28 0.100(3) 0.091(3) 0.081(3) -0.014(3) 0.021(3) -0.042(3)
C29 0.105(4) 0.108(4) 0.111(4) 0.004(3) 0.004(3) -0.051(3)
C30 0.074(3) 0.083(3) 0.122(4) 0.032(3) 0.022(3) -0.005(3)
C31 0.099(4) 0.076(3) 0.096(3) 0.021(3) 0.046(3) 0.006(3)
C32 0.080(3) 0.059(2) 0.073(3) 0.002(2) 0.023(2) -0.004(2)
C33 0.094(4) 0.165(6) 0.214(7) 0.067(5) 0.048(4) -0.036(4)
C34 0.0378(17) 0.0449(18) 0.0417(18) 0.0056(14) 0.0071(14) 0.0023(14)
C35 0.0359(17) 0.0454(18) 0.0422(17) 0.0035(15) 0.0071(13) 0.0049(15)
C36 0.046(2) 0.056(2) 0.056(2) -0.0030(16) 0.0132(16) 0.0004(17)
C37 0.041(2) 0.077(3) 0.084(3) -0.009(2) 0.0244(19) -0.0050(19)
C38 0.055(2) 0.087(3) 0.082(3) -0.017(2) 0.029(2) 0.009(2)
C39 0.059(2) 0.074(3) 0.082(3) -0.032(2) 0.017(2) 0.007(2)
C40 0.0431(19) 0.064(2) 0.062(2) -0.0119(19) 0.0121(16) 0.0021(17)

loop_
_atom_type_symbol
_atom_type_description
_atom_type_scat_dispersion_real
_atom_type_scat_dispersion_imag
_atom_type_scat_source
C C 0.0033 0.0016 'International Tables Vol C Tables 4.2.6.8 and 6.1.1.4'
H H 0.0000 0.0000 'International Tables Vol C Tables 4.2.6.8 and 6.1.1.4'
O O 0.0106 0.0060 'International Tables Vol C Tables 4.2.6.8 and 6.1.1.4'
S S 0.1246 0.1234 'International Tables Vol C Tables 4.2.6.8 and 6.1.1.4'
Fe Fe 0.3463 0.8444 'International Tables Vol C Tables 4.2.6.8 and 6.1.1.4'

loop_
_geom_angle_atom_site_label_1
_geom_angle_atom_site_label_2
_geom_angle_atom_site_label_3
_geom_angle
C3 Fe1 C2 102.84(15)
C3 Fe1 C1 89.69(15)
C2 Fe1 C1 96.71(15)
C3 Fe1 C14 86.20(13)
C2 Fe1 C14 97.77(14)
C1 Fe1 C14 165.48(13)
C3 Fe1 S1 154.32(11)
C2 Fe1 S1 102.72(11)
C1 Fe1 S1 89.74(10)
C14 Fe1 S1 87.98(8)
C3 Fe1 Fe2 98.78(10)
C2 Fe1 Fe2 154.18(11)
C1 Fe1 Fe2 97.34(10)
C14 Fe1 Fe2 69.62(8)
S1 Fe1 Fe2 55.88(2)
C6 Fe2 C4 90.88(14)
C6 Fe2 C5 94.53(13)
C4 Fe2 C5 101.17(13)
C6 Fe2 O7 170.06(11)
C4 Fe2 O7 88.78(11)
C5 Fe2 O7 95.29(11)
C6 Fe2 S1 88.66(10)
C4 Fe2 S1 154.04(10)
C5 Fe2 S1 104.73(10)
O7 Fe2 S1 87.31(6)
C6 Fe2 Fe1 98.08(10)
C4 Fe2 Fe1 98.66(10)
C5 Fe2 Fe1 156.26(9)
O7 Fe2 Fe1 72.16(6)
S1 Fe2 Fe1 55.80(2)
C21 Fe3 C23 90.05(18)
C21 Fe3 C22 94.22(17)
C23 Fe3 C22 100.21(19)
C21 Fe3 O14 170.84(14)
C23 Fe3 O14 88.96(13)
C22 Fe3 O14 94.91(13)
C21 Fe3 S2 90.43(13)
C23 Fe3 S2 154.69(13)
C22 Fe3 S2 104.99(13)
O14 Fe3 S2 86.60(6)
C21 Fe3 Fe4 99.27(12)
C23 Fe3 Fe4 99.49(13)
C22 Fe3 Fe4 156.04(13)
O14 Fe3 Fe4 71.93(6)
S2 Fe3 Fe4 55.51(3)
C24 Fe4 C25 101.46(15)
C24 Fe4 C26 93.69(16)
C25 Fe4 C26 96.32(16)
C24 Fe4 C34 87.10(13)
C25 Fe4 C34 96.51(14)
C26 Fe4 C34 166.73(15)
C24 Fe4 S2 154.02(11)
C25 Fe4 S2 104.30(11)
C26 Fe4 S2 86.79(12)
C34 Fe4 S2 86.74(9)
C24 Fe4 Fe3 98.65(11)
C25 Fe4 Fe3 154.52(11)
C26 Fe4 Fe3 97.84(12)
C34 Fe4 Fe3 68.97(9)
S2 Fe4 Fe3 55.68(3)
C7 S1 Fe1 115.94(10)
C7 S1 Fe2 106.44(9)
Fe1 S1 Fe2 68.32(2)
C27 S2 Fe4 113.10(11)
C27 S2 Fe3 108.88(11)
Fe4 S2 Fe3 68.81(3)
C14 O7 Fe2 104.89(17)
C34 O14 Fe3 105.08(18)
O1 C1 Fe1 174.0(3)
O2 C2 Fe1 177.9(3)
O3 C3 Fe1 178.2(3)
O4 C4 Fe2 178.2(3)
O5 C5 Fe2 178.0(3)
O6 C6 Fe2 179.1(3)
C12 C7 C8 118.7(3)
C12 C7 S1 116.6(2)
C8 C7 S1 124.6(2)
C7 C8 C9 119.5(3)
C7 C8 H8 120.3
C9 C8 H8 120.3
C10 C9 C8 122.3(3)
C10 C9 H9 118.9
C8 C9 H9 118.9
C9 C10 C11 117.7(3)
C9 C10 C13 123.2(3)
C11 C10 C13 119.1(3)
C12 C11 C10 121.1(3)
C12 C11 H11 119.4
C10 C11 H11 119.4
C7 C12 C11 120.7(3)
C7 C12 H12 119.7
C11 C12 H12 119.7
C10 C13 H13A 109.5
C10 C13 H13B 109.5
H13A C13 H13B 109.5
C10 C13 H13C 109.5
H13A C13 H13C 109.5
H13B C13 H13C 109.5
O7 C14 C15 116.2(3)
O7 C14 Fe1 113.04(19)
C15 C14 Fe1 130.6(2)
C16 C15 C20 118.6(3)
C16 C15 C14 122.6(3)
C20 C15 C14 118.8(3)
C15 C16 C17 120.5(4)
C15 C16 H16 119.7
C17 C16 H16 119.7
C18 C17 C16 120.2(4)
C18 C17 H17 119.9
C16 C17 H17 119.9
C17 C18 C19 119.9(4)
C17 C18 H18 120.0
C19 C18 H18 120.0
C18 C19 C20 120.4(4)
C18 C19 H19 119.8
C20 C19 H19 119.8
C19 C20 C15 120.4(4)
C19 C20 H20 119.8
C15 C20 H20 119.8
O8 C21 Fe3 178.8(4)
O9 C22 Fe3 178.6(4)
O10 C23 Fe3 179.5(5)
O11 C24 Fe4 178.5(3)
O12 C25 Fe4 178.8(3)
O13 C26 Fe4 178.3(4)
C32 C27 C28 118.1(3)
C32 C27 S2 122.2(3)
C28 C27 S2 119.7(3)
C29 C28 C27 120.6(4)
C29 C28 H28 119.7
C27 C28 H28 119.7
C30 C29 C28 121.8(5)
C30 C29 H29 119.1
C28 C29 H29 119.1
C31 C30 C29 117.4(4)
C31 C30 C33 121.0(5)
C29 C30 C33 121.5(5)
C30 C31 C32 121.6(4)
C30 C31 H31 119.2
C32 C31 H31 119.2
C27 C32 C31 120.4(4)
C27 C32 H32 119.8
C31 C32 H32 119.8
C30 C33 H33A 109.5
C30 C33 H33B 109.5
H33A C33 H33B 109.5
C30 C33 H33C 109.5
H33A C33 H33C 109.5
H33B C33 H33C 109.5
O14 C34 C35 115.7(3)
O14 C34 Fe4 113.8(2)
C35 C34 Fe4 130.5(2)
C40 C35 C36 119.1(3)
C40 C35 C34 122.1(3)
C36 C35 C34 118.8(3)
C37 C36 C35 120.0(3)
C37 C36 H36 120.0
C35 C36 H36 120.0
C38 C37 C36 120.3(3)
C38 C37 H37 119.8
C36 C37 H37 119.8
C39 C38 C37 120.2(3)
C39 C38 H38 119.9
C37 C38 H38 119.9
C38 C39 C40 119.9(3)
C38 C39 H39 120.0
C40 C39 H39 120.0
C35 C40 C39 120.5(3)
C35 C40 H40 119.8
C39 C40 H40 119.8

loop_
_geom_bond_atom_site_label_1
_geom_bond_atom_site_label_2
_geom_bond_distance
Fe1 C3 1.769(4)
Fe1 C2 1.800(4)
Fe1 C1 1.834(4)
Fe1 C14 1.948(3)
Fe1 S1 2.2528(9)
Fe1 Fe2 2.5311(6)
Fe2 C6 1.765(3)
Fe2 C4 1.799(3)
Fe2 C5 1.827(3)
Fe2 O7 1.9825(18)
Fe2 S1 2.2548(8)
Fe3 C21 1.768(4)
Fe3 C23 1.800(5)
Fe3 C22 1.830(4)
Fe3 O14 1.9723(19)
Fe3 S2 2.2601(10)
Fe3 Fe4 2.5515(7)
Fe4 C24 1.774(4)
Fe4 C25 1.800(4)
Fe4 C26 1.834(4)
Fe4 C34 1.942(3)
Fe4 S2 2.2555(10)
S1 C7 1.781(3)
S2 C27 1.783(3)
O1 C1 1.130(4)
O2 C2 1.128(4)
O3 C3 1.143(4)
O4 C4 1.130(3)
O5 C5 1.127(3)
O6 C6 1.137(4)
O7 C14 1.250(3)
O8 C21 1.134(4)
O9 C22 1.126(4)
O10 C23 1.137(4)
O11 C24 1.135(4)
O12 C25 1.134(4)
O13 C26 1.127(4)
O14 C34 1.247(3)
C7 C12 1.375(4)
C7 C8 1.377(4)
C8 C9 1.386(5)
C8 H8 0.9300
C9 C10 1.360(5)
C9 H9 0.9300
C10 C11 1.378(4)
C10 C13 1.514(5)
C11 C12 1.376(4)
C11 H11 0.9300
C12 H12 0.9300
C13 H13A 0.9600
C13 H13B 0.9600
C13 H13C 0.9600
C14 C15 1.488(4)
C15 C16 1.372(4)
C15 C20 1.378(5)
C16 C17 1.381(5)
C16 H16 0.9300
C17 C18 1.354(6)
C17 H17 0.9300
C18 C19 1.362(6)
C18 H18 0.9300
C19 C20 1.373(5)
C19 H19 0.9300
C20 H20 0.9300
C27 C32 1.371(5)
C27 C28 1.372(5)
C28 C29 1.370(6)
C28 H28 0.9300
C29 C30 1.364(6)
C29 H29 0.9300
C30 C31 1.362(6)
C30 C33 1.519(6)
C31 C32 1.379(5)
C31 H31 0.9300
C32 H32 0.9300
C33 H33A 0.9600
C33 H33B 0.9600
C33 H33C 0.9600
C34 C35 1.486(4)
C35 C40 1.374(4)
C35 C36 1.384(4)
C36 C37 1.382(4)
C36 H36 0.9300
C37 C38 1.365(5)
C37 H37 0.9300
C38 C39 1.364(5)
C38 H38 0.9300
C39 C40 1.385(4)
C39 H39 0.9300
C40 H40 0.9300
